data_4321857
loop_
_publ_author_name
'Apurba Kumar Patra'
'Rabindranath Mukherjee'

_publ_contact_author
;
     Prof. R. N. Mukherjee
     Indian Institute of Technology Kanpur
     Department of Chemistry
     208 016
     Kanpur
     India
;
_publ_contact_author_email rnm@iitk.ernet.in
_publ_section_title
;
 Bivalent, Trivalent, and Tetravalent Nickel Complexes with a Common
 Tridentate Deprotonated Pyridine Bis-Amide Ligand. Molecular Structures
 of Nickel(II) and Nickel(IV) and Redox Activity
;
_journal_name_full 'Inorganic Chemistry'
_journal_page_first 1388
_journal_page_last 1393
_journal_paper_doi 10.1021/ic980672e
_journal_volume 38
_journal_year 1999
_chemical_formula_analytical 'C54 H68 N8 O5 Ni'
_chemical_formula_moiety 'Ni C38 N6 O4 H26 2-, C16 N2 H40 2+,O H2'
_chemical_formula_structural '(Ni(C19 N3 O2 H13)(C19 N3 O2 H13)) ((N C8 H20)(N C8 H20))(O H2))'
_chemical_formula_sum 'C54 H68 N8 Ni O5'
_chemical_formula_weight 966.69
_space_group_IT_number 56
_symmetry_cell_setting orthorhombic
_symmetry_space_group_name_Hall '-P 2ab 2ac'
_symmetry_space_group_name_H-M 'P c c n'
_atom_sites_solution_hydrogens geom
_audit_creation_date 98-00-08
_audit_creation_method from_xtal_archive_file_using_CIFIO
_cell_angle_alpha 90.00(1)
_cell_angle_beta 90.00(2)
_cell_angle_gamma 90.00(2)
_cell_formula_units_Z 4
_cell_length_a 10.175(2)
_cell_length_b 20.834(3)
_cell_length_c 23.765(4)
_cell_measurement_reflns_used 25
_cell_measurement_temperature 293
_cell_measurement_theta_max 28
_cell_measurement_theta_min 16
_cell_volume 5037.8(15)
_diffrn_ambient_temperature 293
_diffrn_attenuator_code 13.364
_diffrn_measurement_device CAD4mach
_diffrn_measurement_method theta-2theta
_diffrn_radiation_detector 'proportional counter'
_diffrn_radiation_monochromator graphite
_diffrn_radiation_source 'sealed xray_tube'
_diffrn_radiation_type 'Mo K- alpha'
_diffrn_radiation_wavelength 0.71073
_diffrn_reflns_av_R_equivalents 0.069
_diffrn_reflns_av_sigmaI/netI .108
_diffrn_reflns_limit_h_max 12
_diffrn_reflns_limit_h_min 0
_diffrn_reflns_limit_k_max 24
_diffrn_reflns_limit_k_min 0
_diffrn_reflns_limit_l_max 28
_diffrn_reflns_limit_l_min 0
_diffrn_reflns_number 4954
_diffrn_reflns_reduction_process No_monochr_Lp_applied
_diffrn_reflns_theta_max 24.97
_diffrn_reflns_theta_min 1.71
_diffrn_standards_decay_% 0.69
_diffrn_standards_interval_time 3600
_diffrn_standards_number 3
_exptl_absorpt_coefficient_mu 0.44
_exptl_absorpt_correction_T_max 0.8229
_exptl_absorpt_correction_T_min 0.8221
_exptl_absorpt_correction_type analytical
_exptl_crystal_colour yellowish_brown
_exptl_crystal_density_diffrn 1.276
_exptl_crystal_density_meas 1.281
_exptl_crystal_density_method flotation
_exptl_crystal_description 'Block shaped'
_exptl_crystal_F_000 2063.58
_exptl_crystal_preparation 'Ethyl acetate diffusion to acetonitrile solution'
_exptl_crystal_size_max 0.3
_exptl_crystal_size_mid 0.2
_exptl_crystal_size_min 0.1
_refine_diff_density_max .961
_refine_diff_density_min -2.598
_refine_ls_abs_structure_details none
_refine_ls_abs_structure_Flack 0
_refine_ls_extinction_coef .00000
_refine_ls_extinction_expression no
_refine_ls_extinction_method none
_refine_ls_goodness_of_fit_all 1.407
_refine_ls_goodness_of_fit_obs 1.99
_refine_ls_hydrogen_treatment no
_refine_ls_matrix_type full
_refine_ls_number_constraints 0
_refine_ls_number_parameters 308
_refine_ls_number_reflns 1509
_refine_ls_number_restraints 0
_refine_ls_R_factor_all .212
_refine_ls_R_factor_obs .069
_refine_ls_shift/esd_mean 0
_refine_ls_structure_factor_coef F
_refine_ls_weighting_scheme sigma
_refine_ls_wR_factor_all .058
_refine_ls_wR_factor_obs .044
_reflns_d_resolution_high .842
_reflns_d_resolution_low 11.883
_reflns_limit_h_max 12
_reflns_limit_h_min 0
_reflns_limit_k_max 24
_reflns_limit_k_min 0
_reflns_limit_l_max 28
_reflns_limit_l_min 0
_reflns_number_observed 1512
_reflns_number_total 4422
_reflns_observed_criterion refl_observed_if_Inet_>_.000_sigma(Inet)
_cod_data_source_file ic980672e_1.cif
_cod_data_source_block C54H68N8O5Ni
_cod_original_cell_volume 5038(1)
_cod_original_sg_symbol_Hall -P_2ab_2ac
_cod_original_formula_sum 'C54 H68 N8 O5 Ni'
_cod_database_code 4321857

loop_
_symmetry_equiv_pos_as_xyz
+x,+y,+z
1/2-x,1/2-y,+z
1/2+x,-y,1/2-z
-x,1/2+y,1/2-z
-x,-y,-z
1/2+x,1/2+y,-z
1/2-x,+y,1/2+z
+x,1/2-y,1/2+z

loop_
_atom_site_aniso_label
_atom_site_aniso_U_11
_atom_site_aniso_U_22
_atom_site_aniso_U_33
_atom_site_aniso_U_12
_atom_site_aniso_U_13
_atom_site_aniso_U_23
Ni .0298(9) .0321(9) .0365(9) .003(2) .00000 .00000
N1 .033(6) .038(5) .039(6) .014(5) -.002(5) -.009(5)
N2 .030(5) .028(5) .046(5) .005(4) -.004(6) .006(5)
N3 .031(7) .039(5) .041(5) .000(5) -.004(6) -.002(4)
O1 .048(5) .083(6) .071(6) .005(5) -.024(5) -.030(5)
O2 .054(5) .040(4) .057(5) .003(4) -.001(5) -.014(4)
C1 .033(8) .031(7) .040(7) -.009(6) -.015(6) .002(6)
C2 .08(1) .055(7) .057(9) -.006(9) -.002(9) -.009(6)
C3 .07(1) .10(1) .07(1) -.014(9) .024(9) -.04(1)
C4 .09(1) .11(1) .11(1) .06(1) -.01(1) -.04(1)
C5 .13(1) .050(9) .08(1) .023(9) -.03(1) -.008(9)
C6 .10(1) .052(7) .049(7) .01(1) .01(1) -.017(7)
C7 .048(9) .032(7) .046(8) -.003(6) -.003(7) .001(6)
C8 .027(7) .041(7) .043(7) .004(6) .004(6) .002(6)
C9 .027(7) .060(8) .059(8) .002(7) -.012(7) -.006(7)
C10 .036(7) .058(8) .073(9) .027(6) -.021(8) -.015(8)
C11 .054(9) .058(8) .063(9) .022(7) .008(8) -.011(7)
C12 .033(7) .028(6) .037(7) .009(6) .007(6) .005(6)
C13 .049(9) .026(7) .039(8) -.005(6) -.010(7) .005(6)
C14 .047(8) .021(6) .05(1) -.001(6) -.004(7) .001(6)
C15 .055(9) .051(8) .064(9) -.012(8) -.002(9) -.003(7)
C16 .040(8) .09(1) .08(1) -.009(7) -.01(1) .00(1)
C17 .06(1) .059(9) .09(1) .010(8) -.038(9) -.004(8)
C18 .09(1) .07(1) .051(9) .01(1) -.01(1) -.003(8)
C19 .048(9) .060(9) .047(8) .004(8) -.006(7) .004(7)
O3 .128(9) .056(6) .082(8) .02(1) .00000 .00000
N4 .050(7) .076(7) .044(7) -.000(6) .005(6) -.019(6)
C20 .10(2) .10(1) .10(1) -.03(1) -.01(1) -.00(1)
C21 .08(1) .055(9) .19(2) .017(9) -.04(1) .02(1)
C22 .048(9) .10(1) .18(2) -.006(9) .00(1) .03(1)
C23 .13(2) .08(1) .13(1) -.01(1) .05(1) -.01(1)
C24 .31(3) .16(2) .07(1) -.12(2) .06(1) -.04(1)
C25 .14(2) .16(2) .35(3) -.05(1) -.12(2) .15(2)
C26 .11(1) .07(1) .15(2) .02(1) .05(1) .04(1)
C27 .15(2) .15(2) .15(2) .06(1) .07(1) .03(1)
H2 .03800 .03800 .03800 .00000 .00000 .00000
H3 .03800 .03800 .03800 .00000 .00000 .00000
H4 .03800 .03800 .03800 .00000 .00000 .00000
H5 .03800 .03800 .03800 .00000 .00000 .00000
H6 .03800 .03800 .03800 .00000 .00000 .00000
H9 .03800 .03800 .03800 .00000 .00000 .00000
H10 .03800 .03800 .03800 .00000 .00000 .00000
H11 .03800 .03800 .03800 .00000 .00000 .00000
H15 .03800 .03800 .03800 .00000 .00000 .00000
H16 .03800 .03800 .03800 .00000 .00000 .00000
H17 .03800 .03800 .03800 .00000 .00000 .00000
H18 .03800 .03800 .03800 .00000 .00000 .00000
H19 .03800 .03800 .03800 .00000 .00000 .00000
H201 .03800 .03800 .03800 .00000 .00000 .00000
H202 .03800 .03800 .03800 .00000 .00000 .00000
H211 .03800 .03800 .03800 .00000 .00000 .00000
H212 .03800 .03800 .03800 .00000 .00000 .00000
H221 .03800 .03800 .03800 .00000 .00000 .00000
H222 .03800 .03800 .03800 .00000 .00000 .00000
H231 .03800 .03800 .03800 .00000 .00000 .00000
H232 .03800 .03800 .03800 .00000 .00000 .00000
H241 .03800 .03800 .03800 .00000 .00000 .00000
H242 .03800 .03800 .03800 .00000 .00000 .00000
H243 .03800 .03800 .03800 .00000 .00000 .00000
H251 .03800 .03800 .03800 .00000 .00000 .00000
H252 .03800 .03800 .03800 .00000 .00000 .00000
H253 .03800 .03800 .03800 .00000 .00000 .00000
H261 .03800 .03800 .03800 .00000 .00000 .00000
H262 .03800 .03800 .03800 .00000 .00000 .00000
H263 .03800 .03800 .03800 .00000 .00000 .00000
H271 .03800 .03800 .03800 .00000 .00000 .00000
H272 .03800 .03800 .03800 .00000 .00000 .00000
H1w .03800 .03800 .03800 .00000 .00000 .00000
H273 .03800 .03800 .03800 .00000 .00000 .00000

loop_
_atom_site_label
_atom_site_fract_x
_atom_site_fract_y
_atom_site_fract_z
_atom_site_U_iso_or_equiv
_atom_site_thermal_displace_type
_atom_site_calc_flag
_atom_site_calc_attached_atom
Ni .25000 .25000 .43172(7) .0328(9) Uani ? ?
N1 .3573(8) .2989(4) .4954(3) .037(6) Uani ? ?
N2 .4211(7) .2035(3) .4349(4) .035(5) Uani ? ?
N3 .2278(9) .1794(4) .3673(3) .037(6) Uani ? ?
O1 .5462(7) .2932(3) .5493(3) .067(6) Uani ? ?
O2 .3489(6) .0987(3) .3214(3) .050(5) Uani ? ?
C1 .2965(9) .3469(5) .5283(4) .035(7) Uani ? ?
C2 .268(2) .3413(5) .5837(5) .063(9) Uani ? ?
C3 .198(1) .3868(7) .6139(5) .08(1) Uani ? ?
C4 .159(2) .4394(8) .5872(7) .10(1) Uani ? ?
C5 .173(1) .4461(6) .5314(6) .09(1) Uani ? ?
C6 .249(2) .4010(5) .5028(4) .067(8) Uani ? ?
C7 .471(1) .2750(5) .5105(5) .042(8) Uani ? ?
C8 .508(1) .2188(5) .4735(5) .037(7) Uani ? ?
C9 .628(1) .1866(5) .4787(5) .049(8) Uani ? ?
C10 .649(1) .1366(5) .4416(5) .055(8) Uani ? ?
C11 .559(1) .1212(5) .4009(5) .058(9) Uani ? ?
C12 .444(1) .1554(4) .3990(4) .033(7) Uani ? ?
C13 .333(1) .1422(5) .3573(4) .038(8) Uani ? ?
C14 .122(1) .1777(4) .3302(5) .040(8) Uani ? ?
C15 -.004(1) .1792(5) .3529(5) .057(9) Uani ? ?
C16 -.113(1) .1850(6) .3191(6) .070(9) Uani ? ?
C17 -.100(1) .1894(6) .2621(6) .07(1) Uani ? ?
C18 .022(2) .1875(6) .2391(5) .07(1) Uani ? ?
C19 .133(1) .1803(5) .2718(5) .051(8) Uani ? ?
O3 .75000 .25000 .6185(4) .089(8) Uani ? ?
N4 .615(1) .4482(5) .6682(4) .056(7) Uani ? ?
C20 .696(1) .4664(7) .7177(6) .10(1) Uani ? ?
C21 .572(1) .5109(6) .6417(7) .11(1) Uani ? ?
C22 .499(1) .4071(6) .6835(7) .11(1) Uani ? ?
C23 .699(2) .4117(7) .6290(7) .11(1) Uani ? ?
C24 .638(2) .4979(8) .7654(6) .18(2) Uani ? ?
C25 .499(2) .5052(8) .5852(9) .21(2) Uani ? ?
C26 .525(1) .3474(6) .7100(6) .11(1) Uani ? ?
C27 .805(2) .4402(8) .6017(7) .15(2) Uani ? ?
H2 .30163 .30318 .60487 .03800 Uani ? ?
H3 .18402 .38514 .65727 .03800 Uani ? ?
H4 .09289 .46724 .60903 .03800 Uani ? ?
H5 .14209 .49056 .51711 .03800 Uani ? ?
H6 .26096 .40970 .46187 .03800 Uani ? ?
H9 .69291 .19509 .50835 .03800 Uani ? ?
H10 .73428 .11162 .44089 .03800 Uani ? ?
H11 .57853 .08689 .37262 .03800 Uani ? ?
H15 -.02324 .17559 .39187 .03800 Uani ? ?
H16 -.20225 .18716 .33049 .03800 Uani ? ?
H17 -.17527 .19069 .23495 .03800 Uani ? ?
H18 .02995 .18903 .19707 .03800 Uani ? ?
H19 .21968 .17624 .25292 .03800 Uani ? ?
H201 .77423 .49402 .71011 .03800 Uani ? ?
H202 .74172 .42899 .73709 .03800 Uani ? ?
H211 .64651 .53930 .64134 .03800 Uani ? ?
H212 .51431 .53122 .67164 .03800 Uani ? ?
H221 .45399 .39815 .64799 .03800 Uani ? ?
H222 .43990 .43281 .70466 .03800 Uani ? ?
H231 .64339 .39411 .59854 .03800 Uani ? ?
H232 .73490 .37309 .64830 .03800 Uani ? ?
H241 .55568 .47106 .77559 .03800 Uani ? ?
H242 .58888 .53748 .74804 .03800 Uani ? ?
H243 .67866 .50996 .79587 .03800 Uani ? ?
H251 .42973 .47575 .59408 .03800 Uani ? ?
H252 .56475 .48400 .56314 .03800 Uani ? ?
H253 .47617 .54401 .57490 .03800 Uani ? ?
H261 .56812 .35681 .74701 .03800 Uani ? ?
H262 .58250 .32141 .68914 .03800 Uani ? ?
H263 .44861 .32124 .72070 .03800 Uani ? ?
H271 .86647 .45793 .63149 .03800 Uani ? ?
H272 .77496 .47895 .58173 .03800 Uani ? ?
H1w .73159 .21692 .62500 .03800 Uani ? ?
H273 .86187 .41800 .57636 .03800 Uani ? ?

loop_
_atom_type_symbol
_atom_type_description
_atom_type_oxidation_number
_atom_type_number_in_cell
_atom_type_scat_dispersion_real
_atom_type_scat_dispersion_imag
_atom_type_scat_source
c ? 0 216 .002 .002 Int._Tables_Vol_IV_Tables_2.2B_and_2.3.1
h ? 0 272 0 0 Int._Tables_Vol_IV_Tables_2.2B_and_2.3.1
n ? 0 32 .004 .003 Int._Tables_Vol_IV_Tables_2.2B_and_2.3.1
o ? 0 20 .008 .006 Int._Tables_Vol_IV_Tables_2.2B_and_2.3.1
Ni ? 0 4 .285 1.113 Int._Tables_Vol_IV_Tables_2.2B_and_2.3.1

loop_
_geom_angle_atom_site_label_1
_geom_angle_atom_site_label_2
_geom_angle_atom_site_label_3
_geom_angle
_geom_angle_site_symmetry_1
_geom_angle_site_symmetry_2
_geom_angle_site_symmetry_3
_geom_angle_publ_flag
N1 Ni N2 76.0(3) 6_556 5_666 6_556 ?
N1 Ni N3 153.5(3) 6_556 5_666 6_556 ?
N1 Ni N1 89.2(3) 6_556 5_666 5_666 ?
N1 Ni N2 100.8(3) 6_556 5_666 5_666 ?
N1 Ni N3 97.2(3) 6_556 5_666 5_666 ?
N2 Ni N1 100.8(3) 6_556 5_666 5_666 ?
N2 Ni N2 175.6(4) 6_556 5_666 5_666 ?
N2 Ni N3 77.6(3) 6_556 5_666 6_556 ?
N2 Ni N3 105.7(3) 6_556 5_666 5_666 ?
N3 Ni N1 97.2(3) 6_556 5_666 5_666 ?
N3 Ni N2 105.7(3) 6_556 5_666 5_666 ?
N3 Ni N3 88.4(3) 6_556 5_666 5_666 ?
N1 Ni N2 76.0(3) 5_666 5_666 5_666 ?
N1 Ni N3 153.5(3) 5_666 5_666 5_666 ?
N2 Ni N3 77.6(3) 5_666 5_666 5_666 ?
Ni N1 C1 120.6(6) . . . ?
Ni N1 C7 117.7(7) . . . ?
Ni N3 C13 116.0(7) . . . ?
Ni N3 C14 123.5(7) . . . ?
C20 N4 C21 106(1) . . . ?
C20 N4 C22 113(1) . . . ?
C20 N4 C23 108(1) . . . ?
C21 N4 C22 111.3(9) . . . ?
C21 N4 C23 110(1) . . . ?
C22 N4 C23 108(1) . . . ?
N4 C20 C24 121(1) . . . ?
N4 C20 H201 117(1) . . . ?
N4 C20 H202 115(1) . . . ?
C24 C20 H201 102(1) . . . ?
C24 C20 H202 100(1) . . . ?
H201 C20 H202 99(1) . . . ?
N4 C21 C25 116(1) . . . ?
N4 C21 H211 108(1) . . . ?
N4 C21 H212 104(1) . . . ?
C25 C21 H211 115(1) . . . ?
C25 C21 H212 111(1) . . . ?
H211 C21 H212 102(1) . . . ?
N4 C22 C26 117(1) . . . ?
N4 C22 H221 106(1) . . . ?
N4 C22 H222 108(1) . . . ?
C26 C22 H221 108(1) . . . ?
C26 C22 H222 112(1) . . . ?
H221 C22 H222 106(1) . . . ?
N4 C23 C27 121(1) . . . ?
N4 C23 H231 109(1) . . . ?
N4 C23 H232 110(1) . . . ?
C27 C23 H231 105(1) . . . ?
C27 C23 H232 106(1) . . . ?
H231 C23 H232 104(1) . . . ?
C20 C24 H241 106(1) . . . ?
C20 C24 H242 104(1) . . . ?
C20 C24 H243 127(2) . . . ?
H241 C24 H242 97(2) . . . ?
H241 C24 H243 110(1) . . . ?
H242 C24 H243 109(2) . . . ?
C21 C25 H251 102(2) . . . ?
C21 C25 H252 100(2) . . . ?
C21 C25 H253 107(2) . . . ?
H251 C25 H252 110(2) . . . ?
H251 C25 H253 117(2) . . . ?
H252 C25 H253 117(2) . . . ?
C22 C26 H261 107(1) . . . ?
C22 C26 H262 113(1) . . . ?
C22 C26 H263 117(1) . . . ?
H261 C26 H262 107(1) . . . ?
H261 C26 H263 103(1) . . . ?
H262 C26 H263 108(1) . . . ?
C23 C27 H271 108(1) . . . ?
C23 C27 H272 110(2) . . . ?
C23 C27 H273 124(2) . . . ?
H271 C27 H272 103(2) . . . ?
H271 C27 H273 104(2) . . . ?
H272 C27 H273 106(2) . . . ?
N2 Ni N2 175.6(4) 6_556 5_666 5_666 ?
C1 N1 C7 120.3(8) 6_556 6_556 6_556 ?
Ni N2 C8 119.8(7) 5_666 6_556 6_556 ?
Ni N2 C12 119.3(7) 5_666 6_556 6_556 ?
C8 N2 C12 120.9(8) 6_556 6_556 6_556 ?
C13 N3 C14 119.5(8) 6_556 6_556 6_556 ?
N1 C1 C2 124.8(9) 6_556 6_556 6_556 ?
N1 C1 C6 119.5(9) 6_556 6_556 6_556 ?
C2 C1 C6 115(1) 6_556 6_556 6_556 ?
C1 C2 C3 124(1) 6_556 6_556 6_556 ?
C1 C2 H2 119(1) 6_556 6_556 6_556 ?
C3 C2 H2 117(1) 6_556 6_556 6_556 ?
C2 C3 C4 118(1) 6_556 6_556 6_556 ?
C2 C3 H3 124(1) 6_556 6_556 6_556 ?
C4 C3 H3 117(1) 6_556 6_556 6_556 ?
C3 C4 C5 122(1) 6_556 6_556 6_556 ?
C3 C4 H4 115(1) 6_556 6_556 6_556 ?
C5 C4 H4 121(1) 6_556 6_556 6_556 ?
C4 C5 C6 118(1) 6_556 6_556 6_556 ?
C4 C5 H5 113(1) 6_556 6_556 6_556 ?
C6 C5 H5 128(1) 6_556 6_556 6_556 ?
C1 C6 C5 122(1) 6_556 6_556 6_556 ?
C1 C6 H6 123(1) 6_556 6_556 6_556 ?
C5 C6 H6 115(1) 6_556 6_556 6_556 ?
N1 C7 O1 129(1) 6_556 6_556 6_556 ?
N1 C7 C8 111.0(9) 6_556 6_556 6_556 ?
O1 C7 C8 120(1) 6_556 6_556 6_556 ?
N2 C8 C7 115.1(9) 6_556 6_556 6_556 ?
N2 C8 C9 122.1(9) 6_556 6_556 6_556 ?
C7 C8 C9 123(1) 6_556 6_556 6_556 ?
C8 C9 C10 116(1) 6_556 6_556 6_556 ?
C8 C9 H9 124(1) 6_556 6_556 6_556 ?
C10 C9 H9 119(1) 6_556 6_556 6_556 ?
C9 C10 C11 121(1) 6_556 6_556 6_556 ?
C9 C10 H10 122(1) 6_556 6_556 6_556 ?
C11 C10 H10 116(1) 6_556 6_556 6_556 ?
C10 C11 C12 118(1) 6_556 6_556 6_556 ?
C10 C11 H11 121(1) 6_556 6_556 6_556 ?
C12 C11 H11 121(1) 6_556 6_556 6_556 ?
N2 C12 C11 121.0(9) 6_556 6_556 6_556 ?
N2 C12 C13 115.2(9) 6_556 6_556 6_556 ?
C11 C12 C13 123.8(9) 6_556 6_556 6_556 ?
N3 C13 O2 129(1) 6_556 6_556 6_556 ?
N3 C13 C12 111.6(8) 6_556 6_556 6_556 ?
O2 C13 C12 119(1) 6_556 6_556 6_556 ?
N3 C14 C15 118(1) 6_556 6_556 6_556 ?
N3 C14 C19 124(1) 6_556 6_556 6_556 ?
C15 C14 C19 117(1) 6_556 6_556 6_556 ?
C14 C15 C16 121(1) 6_556 6_556 6_556 ?
C14 C15 H15 124(1) 6_556 6_556 6_556 ?
C16 C15 H15 114(1) 6_556 6_556 6_556 ?
C15 C16 C17 120(1) 6_556 6_556 6_556 ?
C15 C16 H16 128(1) 6_556 6_556 6_556 ?
C17 C16 H16 112(1) 6_556 6_556 6_556 ?
C16 C17 C18 119(1) 6_556 6_556 6_556 ?
C16 C17 H17 125(1) 6_556 6_556 6_556 ?
C18 C17 H17 116(1) 6_556 6_556 6_556 ?
C17 C18 C19 122(1) 6_556 6_556 6_556 ?
C17 C18 H18 118(1) 6_556 6_556 6_556 ?
C19 C18 H18 120(1) 6_556 6_556 6_556 ?
C14 C19 C18 120(1) 6_556 6_556 6_556 ?
C14 C19 H19 121(1) 6_556 6_556 6_556 ?
C18 C19 H19 119(1) 6_556 6_556 6_556 ?
H1w O3 H1w 156(1) 2_655 . . ?

loop_
_geom_bond_atom_site_label_1
_geom_bond_atom_site_label_2
_geom_bond_distance
_geom_bond_site_symmetry_1
_geom_bond_site_symmetry_2
_geom_bond_publ_flag
Ni N1 2.127(8) 5_666 6_556 ?
Ni N2 1.994(7) 5_666 6_556 ?
Ni N3 2.135(8) 5_666 6_556 ?
Ni N1 2.127(8) 5_666 5_666 ?
Ni N2 1.994(7) 5_666 5_666 ?
Ni N3 2.135(8) 5_666 5_666 ?
N4 C20 1.49(2) . . ?
N4 C21 1.52(2) . . ?
N4 C22 1.51(2) . . ?
N4 C23 1.47(2) . . ?
C20 C24 1.44(2) . . ?
C20 H201 1.00(1) . . ?
C20 H202 1.02(1) . . ?
C21 C25 1.54(3) . . ?
C21 H211 .96(1) . . ?
C21 H212 1.02(1) . . ?
C22 C26 1.42(2) . . ?
C22 H221 .98(2) . . ?
C22 H222 .95(1) . . ?
C23 C27 1.39(2) . . ?
C23 H231 .99(2) . . ?
C23 H232 1.00(1) . . ?
C24 H241 1.04(2) . . ?
C24 H242 1.05(2) . . ?
C24 H243 .87(2) . . ?
C25 H251 .96(2) . . ?
C25 H252 .96(2) . . ?
C25 H253 .88(2) . . ?
C26 H261 1.00(1) . . ?
C26 H262 .94(1) . . ?
C26 H263 .98(1) . . ?
C27 H271 1.01(2) . . ?
C27 H272 .98(2) . . ?
C27 H273 .96(2) . . ?
Ni N2 1.994(7) 5_666 6_556 ?
Ni N2 1.994(7) 5_666 5_666 ?
N1 C1 1.41(1) 6_556 6_556 ?
N1 C7 1.31(1) 6_556 6_556 ?
N2 C8 1.32(1) 6_556 6_556 ?
N2 C12 1.34(1) 6_556 6_556 ?
N3 C13 1.35(1) 6_556 6_556 ?
N3 C14 1.39(1) 6_556 6_556 ?
O1 C7 1.26(1) 6_556 6_556 ?
O2 C13 1.25(1) 6_556 6_556 ?
C1 C2 1.35(2) 6_556 6_556 ?
C1 C6 1.37(2) 6_556 6_556 ?
C2 C3 1.39(2) 6_556 6_556 ?
C2 H2 1.00(1) 6_556 6_556 ?
C3 C4 1.33(2) 6_556 6_556 ?
C3 H3 1.04(1) 6_556 6_556 ?
C4 C5 1.34(2) 6_556 6_556 ?
C4 H4 1.03(2) 6_556 6_556 ?
C5 C6 1.39(2) 6_556 6_556 ?
C5 H5 1.04(1) 6_556 6_556 ?
C6 H6 1.00(1) 6_556 6_556 ?
C7 C8 1.51(1) 6_556 6_556 ?
C8 C9 1.39(1) 6_556 6_556 ?
C9 C10 1.38(2) 6_556 6_556 ?
C9 H9 .98(1) 6_556 6_556 ?
C10 C11 1.37(2) 6_556 6_556 ?
C10 H10 1.01(1) 6_556 6_556 ?
C11 C12 1.38(2) 6_556 6_556 ?
C11 H11 1.00(1) 6_556 6_556 ?
C12 C13 1.52(1) 6_556 6_556 ?
C14 C15 1.39(2) 6_556 6_556 ?
C14 C19 1.39(2) 6_556 6_556 ?
C15 C16 1.37(2) 6_556 6_556 ?
C15 H15 .95(1) 6_556 6_556 ?
C16 C17 1.36(2) 6_556 6_556 ?
C16 H16 .95(1) 6_556 6_556 ?
C17 C18 1.36(2) 6_556 6_556 ?
C17 H17 1.00(1) 6_556 6_556 ?
C18 C19 1.38(2) 6_556 6_556 ?
C18 H18 1.00(1) 6_556 6_556 ?
C19 H19 .99(1) 6_556 6_556 ?
O3 H1w .731(2) . 2_655 ?
O3 H1w .731(2) . . ?

loop_
_geom_torsion_atom_site_label_1
_geom_torsion_atom_site_label_2
_geom_torsion_atom_site_label_3
_geom_torsion_atom_site_label_4
_geom_torsion
_geom_torsion_site_symmetry_1
_geom_torsion_site_symmetry_2
_geom_torsion_site_symmetry_3
_geom_torsion_site_symmetry_4
_geom_torsion_publ_flag
C21 N4 C20 C24 67(2) . . . . ?
C21 N4 C20 H201 -57(1) . . . . ?
C21 N4 C20 H202 -173(1) . . . . ?
C22 N4 C20 C24 -55(2) . . . . ?
C22 N4 C20 H201 -179(1) . . . . ?
C22 N4 C20 H202 65(1) . . . . ?
C23 N4 C20 C24 -175(1) . . . . ?
C23 N4 C20 H201 61(2) . . . . ?
C23 N4 C20 H202 -55(1) . . . . ?
C20 N4 C21 C25 173(1) . . . . ?
C20 N4 C21 H211 43(2) . . . . ?
C20 N4 C21 H212 -65(1) . . . . ?
C22 N4 C21 C25 -64(2) . . . . ?
C22 N4 C21 H211 166(1) . . . . ?
C22 N4 C21 H212 59(1) . . . . ?
C23 N4 C21 C25 57(2) . . . . ?
C23 N4 C21 H211 -74(2) . . . . ?
C23 N4 C21 H212 179(1) . . . . ?
C20 N4 C22 C26 -60(2) . . . . ?
C20 N4 C22 H221 -180(1) . . . . ?
C20 N4 C22 H222 68(2) . . . . ?
C21 N4 C22 C26 -179(1) . . . . ?
C21 N4 C22 H221 62(1) . . . . ?
C21 N4 C22 H222 -51(2) . . . . ?
C23 N4 C22 C26 60(2) . . . . ?
C23 N4 C22 H221 -60(1) . . . . ?
C23 N4 C22 H222 -172(1) . . . . ?
C20 N4 C23 C27 -66(2) . . . . ?
C20 N4 C23 H231 172(1) . . . . ?
C20 N4 C23 H232 58(2) . . . . ?
C21 N4 C23 C27 50(2) . . . . ?
C21 N4 C23 H231 -73(1) . . . . ?
C21 N4 C23 H232 173(1) . . . . ?
C22 N4 C23 C27 172(1) . . . . ?
C22 N4 C23 H231 49(2) . . . . ?
C22 N4 C23 H232 -65(2) . . . . ?
N4 C20 C24 H241 49(2) . . . . ?
N4 C20 C24 H242 -53(2) . . . . ?
N4 C20 C24 H243 180(2) . . . . ?
H201 C20 C24 H241 -180(1) . . . . ?
H201 C20 C24 H242 78(2) . . . . ?
H201 C20 C24 H243 -49(2) . . . . ?
H202 C20 C24 H241 -78(2) . . . . ?
H202 C20 C24 H242 -180(1) . . . . ?
H202 C20 C24 H243 53(2) . . . . ?
N4 C21 C25 H251 53(2) . . . . ?
N4 C21 C25 H252 -60(2) . . . . ?
N4 C21 C25 H253 177(1) . . . . ?
H211 C21 C25 H251 -180(1) . . . . ?
H211 C21 C25 H252 67(2) . . . . ?
H211 C21 C25 H253 -56(2) . . . . ?
H212 C21 C25 H251 -64(2) . . . . ?
H212 C21 C25 H252 -178(1) . . . . ?
H212 C21 C25 H253 60(2) . . . . ?
N4 C22 C26 H261 63(2) . . . . ?
N4 C22 C26 H262 -55(2) . . . . ?
N4 C22 C26 H263 179(1) . . . . ?
H221 C22 C26 H261 -178(1) . . . . ?
H221 C22 C26 H262 64(2) . . . . ?
H221 C22 C26 H263 -63(2) . . . . ?
H222 C22 C26 H261 -62(2) . . . . ?
H222 C22 C26 H262 179(1) . . . . ?
H222 C22 C26 H263 53(2) . . . . ?
N4 C23 C27 H271 58(2) . . . . ?
N4 C23 C27 H272 -54(2) . . . . ?
N4 C23 C27 H273 179(1) . . . . ?
H231 C23 C27 H271 -178(1) . . . . ?
H231 C23 C27 H272 70(2) . . . . ?
H231 C23 C27 H273 -57(2) . . . . ?
H232 C23 C27 H271 -68(2) . . . . ?
H232 C23 C27 H272 180(1) . . . . ?
H232 C23 C27 H273 53(2) . . . . ?
N2 Ni N2 C8 38(4) 5_666 5_666 6_556 6_556 ?
N2 Ni N2 C12 -139(4) 5_666 5_666 6_556 6_556 ?
C7 N1 C1 C2 56(2) 6_556 6_556 6_556 6_556 ?
C7 N1 C1 C6 -132(1) 6_556 6_556 6_556 6_556 ?
C1 N1 C7 O1 8(2) 6_556 6_556 6_556 6_556 ?
C1 N1 C7 C8 -172.7(9) 6_556 6_556 6_556 6_556 ?
Ni N2 C8 C7 4(1) 5_666 6_556 6_556 6_556 ?
Ni N2 C8 C9 -178.0(8) 5_666 6_556 6_556 6_556 ?
C12 N2 C8 C7 -178.9(9) 6_556 6_556 6_556 6_556 ?
C12 N2 C8 C9 0(2) 6_556 6_556 6_556 6_556 ?
Ni N2 C12 C11 178.3(8) 5_666 6_556 6_556 6_556 ?
Ni N2 C12 C13 -1(1) 5_666 6_556 6_556 6_556 ?
C8 N2 C12 C11 0(1) 6_556 6_556 6_556 6_556 ?
C8 N2 C12 C13 -178.9(9) 6_556 6_556 6_556 6_556 ?
C14 N3 C13 O2 9(2) 6_556 6_556 6_556 6_556 ?
C14 N3 C13 C12 -174.5(8) 6_556 6_556 6_556 6_556 ?
C13 N3 C14 C15 -140(1) 6_556 6_556 6_556 6_556 ?
C13 N3 C14 C19 46(1) 6_556 6_556 6_556 6_556 ?
N1 C1 C2 C3 174(1) 6_556 6_556 6_556 6_556 ?
N1 C1 C2 H2 -8(2) 6_556 6_556 6_556 6_556 ?
C6 C1 C2 C3 1(2) 6_556 6_556 6_556 6_556 ?
C6 C1 C2 H2 179(1) 6_556 6_556 6_556 6_556 ?
N1 C1 C6 C5 -171(1) 6_556 6_556 6_556 6_556 ?
N1 C1 C6 H6 5(2) 6_556 6_556 6_556 6_556 ?
C2 C1 C6 C5 2(2) 6_556 6_556 6_556 6_556 ?
C2 C1 C6 H6 178(1) 6_556 6_556 6_556 6_556 ?
C1 C2 C3 C4 1(2) 6_556 6_556 6_556 6_556 ?
C1 C2 C3 H3 173(1) 6_556 6_556 6_556 6_556 ?
H2 C2 C3 C4 -176(1) 6_556 6_556 6_556 6_556 ?
H2 C2 C3 H3 -4(2) 6_556 6_556 6_556 6_556 ?
C2 C3 C4 C5 -7(2) 6_556 6_556 6_556 6_556 ?
C2 C3 C4 H4 -169(1) 6_556 6_556 6_556 6_556 ?
H3 C3 C4 C5 -179(1) 6_556 6_556 6_556 6_556 ?
H3 C3 C4 H4 19(2) 6_556 6_556 6_556 6_556 ?
C3 C4 C5 C6 10(2) 6_556 6_556 6_556 6_556 ?
C3 C4 C5 H5 177(1) 6_556 6_556 6_556 6_556 ?
H4 C4 C5 C6 171(1) 6_556 6_556 6_556 6_556 ?
H4 C4 C5 H5 -22(2) 6_556 6_556 6_556 6_556 ?
C4 C5 C6 C1 -7(2) 6_556 6_556 6_556 6_556 ?
C4 C5 C6 H6 177(1) 6_556 6_556 6_556 6_556 ?
H5 C5 C6 C1 -172(1) 6_556 6_556 6_556 6_556 ?
H5 C5 C6 H6 11(2) 6_556 6_556 6_556 6_556 ?
N1 C7 C8 N2 2(1) 6_556 6_556 6_556 6_556 ?
N1 C7 C8 C9 -177(1) 6_556 6_556 6_556 6_556 ?
O1 C7 C8 N2 -179.2(9) 6_556 6_556 6_556 6_556 ?
O1 C7 C8 C9 3(2) 6_556 6_556 6_556 6_556 ?
N2 C8 C9 C10 1(2) 6_556 6_556 6_556 6_556 ?
N2 C8 C9 H9 177(1) 6_556 6_556 6_556 6_556 ?
C7 C8 C9 C10 179(1) 6_556 6_556 6_556 6_556 ?
C7 C8 C9 H9 -5(2) 6_556 6_556 6_556 6_556 ?
C8 C9 C10 C11 -2(2) 6_556 6_556 6_556 6_556 ?
C8 C9 C10 H10 -177(1) 6_556 6_556 6_556 6_556 ?
H9 C9 C10 C11 -178(1) 6_556 6_556 6_556 6_556 ?
H9 C9 C10 H10 7(2) 6_556 6_556 6_556 6_556 ?
C9 C10 C11 C12 2(2) 6_556 6_556 6_556 6_556 ?
C9 C10 C11 H11 -176(1) 6_556 6_556 6_556 6_556 ?
H10 C10 C11 C12 178(1) 6_556 6_556 6_556 6_556 ?
H10 C10 C11 H11 0(2) 6_556 6_556 6_556 6_556 ?
C10 C11 C12 N2 -2(2) 6_556 6_556 6_556 6_556 ?
C10 C11 C12 C13 178(1) 6_556 6_556 6_556 6_556 ?
H11 C11 C12 N2 176(1) 6_556 6_556 6_556 6_556 ?
H11 C11 C12 C13 -4(2) 6_556 6_556 6_556 6_556 ?
N2 C12 C13 N3 4(1) 6_556 6_556 6_556 6_556 ?
N2 C12 C13 O2 -178.4(9) 6_556 6_556 6_556 6_556 ?
C11 C12 C13 N3 -175(1) 6_556 6_556 6_556 6_556 ?
C11 C12 C13 O2 2(2) 6_556 6_556 6_556 6_556 ?
N3 C14 C15 C16 -173(1) 6_556 6_556 6_556 6_556 ?
N3 C14 C15 H15 9(2) 6_556 6_556 6_556 6_556 ?
C19 C14 C15 C16 2(2) 6_556 6_556 6_556 6_556 ?
C19 C14 C15 H15 -177(1) 6_556 6_556 6_556 6_556 ?
N3 C14 C19 C18 171(1) 6_556 6_556 6_556 6_556 ?
N3 C14 C19 H19 -10(2) 6_556 6_556 6_556 6_556 ?
C15 C14 C19 C18 -3(1) 6_556 6_556 6_556 6_556 ?
C15 C14 C19 H19 175(1) 6_556 6_556 6_556 6_556 ?
C14 C15 C16 C17 0(2) 6_556 6_556 6_556 6_556 ?
C14 C15 C16 H16 179(1) 6_556 6_556 6_556 6_556 ?
H15 C15 C16 C17 179(1) 6_556 6_556 6_556 6_556 ?
H15 C15 C16 H16 -2(2) 6_556 6_556 6_556 6_556 ?
C15 C16 C17 C18 0(2) 6_556 6_556 6_556 6_556 ?
C15 C16 C17 H17 -176(1) 6_556 6_556 6_556 6_556 ?
H16 C16 C17 C18 -180(1) 6_556 6_556 6_556 6_556 ?
H16 C16 C17 H17 5(2) 6_556 6_556 6_556 6_556 ?
C16 C17 C18 C19 0(2) 6_556 6_556 6_556 6_556 ?
C16 C17 C18 H18 -178(1) 6_556 6_556 6_556 6_556 ?
H17 C17 C18 C19 175(1) 6_556 6_556 6_556 6_556 ?
H17 C17 C18 H18 -2(2) 6_556 6_556 6_556 6_556 ?
C17 C18 C19 C14 3(2) 6_556 6_556 6_556 6_556 ?
C17 C18 C19 H19 -176(1) 6_556 6_556 6_556 6_556 ?
H18 C18 C19 C14 180(1) 6_556 6_556 6_556 6_556 ?
H18 C18 C19 H19 0(2) 6_556 6_556 6_556 6_556 ?

loop_
_reflns_scale_group_code
_reflns_scale_meas_F
? 6.8492
